data_7062219
loop_
_publ_author_name
'Kotov, Vitalii Yu.'
'Lunkov, Ivan S.'
'Buikin, Petr A.'
'Kottsov, Sergey Yu.'
'Korlyukov, Alexander A.'
'Rudenko, Alexander Yu.'

_publ_section_title
;
 Unusual isostructural Br/I substitution effect on the crystal structure
 and optical properties of hybrid halobismuthates
;
_journal_issue 5
_journal_name_full 'New Journal of Chemistry'
_journal_page_first 2666
_journal_page_last 2672
_journal_paper_doi 10.1039/D2NJ05184B
_journal_volume 47
_journal_year 2023
_chemical_formula_moiety 'Bi Br4.389 I0.611, C14 H18 N2'
_chemical_formula_sum 'C14 H18 Bi Br4.39 I0.61 N2'
_chemical_formula_weight 851.61
_space_group_crystal_system monoclinic
_space_group_IT_number 14
_space_group_name_Hall '-P 2yn'
_space_group_name_H-M_alt 'P 1 21/n 1'
_atom_sites_solution_hydrogens geom
_audit_creation_date 2022-12-21
_audit_creation_method
;
Olex2 1.5
(compiled 2022.04.07 svn.rca3783a0 for OlexSys, GUI svn.r6498)
;
_audit_update_record
;
2022-12-21 deposited with the CCDC.	2023-01-02 downloaded from the CCDC.
;
_cell_angle_alpha 90
_cell_angle_beta 92.349(3)
_cell_angle_gamma 90
_cell_formula_units_Z 4
_cell_length_a 12.0767(8)
_cell_length_b 11.5480(9)
_cell_length_c 14.9324(10)
_cell_measurement_reflns_used 4808
_cell_measurement_temperature 100
_cell_measurement_theta_max 27.922
_cell_measurement_theta_min 2.444
_cell_volume 2080.7(3)
_computing_cell_refinement 'SAINT V8.40A (Bruker, 2019)'
_computing_data_reduction 'SAINT V8.40A (Bruker, 2019)'
_computing_molecular_graphics 'Olex2 1.5 (Dolomanov et al., 2009)'
_computing_publication_material 'Olex2 1.5 (Dolomanov et al., 2009)'
_computing_structure_refinement 'SHELXL 2014/6 (Sheldrick, 2015)'
_computing_structure_solution 'XT  (Sheldrick, 2015)'
_diffrn_ambient_temperature 100.00
_diffrn_detector_area_resol_mean 8
_diffrn_measured_fraction_theta_full 0.998
_diffrn_measured_fraction_theta_max 0.999
_diffrn_measurement_device_type 'Bruker Quest'
_diffrn_measurement_method '\f and \w scans'
_diffrn_radiation_type MoK\a
_diffrn_radiation_wavelength 0.71073
_diffrn_reflns_av_R_equivalents 0.0590
_diffrn_reflns_av_unetI/netI 0.0611
_diffrn_reflns_Laue_measured_fraction_full 0.998
_diffrn_reflns_Laue_measured_fraction_max 0.999
_diffrn_reflns_limit_h_max 14
_diffrn_reflns_limit_h_min -14
_diffrn_reflns_limit_k_max 14
_diffrn_reflns_limit_k_min -12
_diffrn_reflns_limit_l_max 18
_diffrn_reflns_limit_l_min -18
_diffrn_reflns_number 14073
_diffrn_reflns_point_group_measured_fraction_full 0.998
_diffrn_reflns_point_group_measured_fraction_max 0.999
_diffrn_reflns_theta_full 25.242
_diffrn_reflns_theta_max 26.012
_diffrn_reflns_theta_min 2.127
_exptl_absorpt_coefficient_mu 17.805
_exptl_absorpt_correction_T_max 0.0955
_exptl_absorpt_correction_T_min 0.0575
_exptl_absorpt_correction_type multi-scan
_exptl_absorpt_process_details
;
SADABS-2016/2 (Bruker,2016/2) was used for absorption correction.
wR2(int) was 0.1011 before and 0.0577 after correction.
The Ratio of minimum to maximum transmission is 0.6021.
The \l/2 correction factor is Not present.
;
_exptl_crystal_colour yellow
_exptl_crystal_colour_primary yellow
_exptl_crystal_density_diffrn 2.719
_exptl_crystal_description needle
_exptl_crystal_F_000 1540
_exptl_crystal_size_max 0.05
_exptl_crystal_size_mid 0.01
_exptl_crystal_size_min 0.002
_refine_diff_density_max 1.174
_refine_diff_density_min -1.205
_refine_diff_density_rms 0.222
_refine_ls_extinction_method none
_refine_ls_goodness_of_fit_ref 1.093
_refine_ls_hydrogen_treatment constr
_refine_ls_matrix_type full
_refine_ls_number_parameters 213
_refine_ls_number_reflns 4091
_refine_ls_number_restraints 4
_refine_ls_restrained_S_all 1.093
_refine_ls_R_factor_all 0.0543
_refine_ls_R_factor_gt 0.0387
_refine_ls_shift/su_max 0.001
_refine_ls_shift/su_mean 0.000
_refine_ls_structure_factor_coef Fsqd
_refine_ls_weighting_details 'w=1/[\s^2^(Fo^2^)+(0.0068P)^2^+3.4272P] where P=(Fo^2^+2Fc^2^)/3'
_refine_ls_weighting_scheme calc
_refine_ls_wR_factor_gt 0.0573
_refine_ls_wR_factor_ref 0.0609
_reflns_Friedel_coverage 0.000
_reflns_number_gt 3331
_reflns_number_total 4091
_reflns_threshold_expression 'I > 2\s(I)'
_cod_data_source_file d2nj05184b2.cif
_cod_data_source_block pic2_bibri_0025
_cod_depositor_comments 'Adding full bibliography for 7062219--7062222.cif.'
_cod_database_code 7062219
_shelxl_version_number 2014/6
_shelx_space_group_comment
;
The symmetry employed for this shelxl refinement is uniquely defined
by the following loop, which should always be used as a source of
symmetry information in preference to the above space-group names.
They are only intended as comments.
;
_shelx_estimated_absorpt_t_max 0.965
_shelx_estimated_absorpt_t_min 0.470
_olex2_refinement_description
;
1. Fixed Uiso
 At 1.2 times of:
  All C(H) groups, All C(H,H) groups
 At 1.5 times of:
  All C(H,H,H) groups
2. Restrained distances
 I2-Bi1
 2.95 with sigma of 0.02
 Bi1-I1
 2.85 with sigma of 0.02
 I3-Bi1
 2.9 with sigma of 0.02
 Br4-Bi1
 3.08 with sigma of 0.02
3. Uiso/Uaniso restraints and constraints
Uanis(Br4) = Uanis(I4)
Uanis(I1) = Uanis(Br1)
Uanis(I3) = Uanis(Br3)
Uanis(Br2) = Uanis(I2)
4. Others
 Fixed Sof: I1(0.10696) I2(0.04503) I3(0.05277) I4(0.40663) Br1(0.89304)
 Br2(0.95497) Br3(0.94723) Br4(0.59337)
5.a Secondary CH2 refined with riding coordinates:
 C7(H7A,H7B), C8(H8A,H8B)
5.b Aromatic/amide H refined with riding coordinates:
 C1(H1), C2(H2), C4(H4), C5(H5), C9(H9), C10(H10), C12(H12), C13(H13)
5.c Idealised Me refined as rotating group:
 C6(H6A,H6B,H6C), C14(H14A,H14B,H14C)
;
_olex2_submission_special_instructions 'No special instructions were received'

loop_
_space_group_symop_operation_xyz
'x, y, z'
'-x+1/2, y+1/2, -z+1/2'
'-x, -y, -z'
'x-1/2, -y-1/2, z-1/2'

loop_
_atom_site_label
_atom_site_type_symbol
_atom_site_fract_x
_atom_site_fract_y
_atom_site_fract_z
_atom_site_U_iso_or_equiv
_atom_site_adp_type
_atom_site_occupancy
_atom_site_site_symmetry_order
_atom_site_calc_flag
_atom_site_refinement_flags_posn
_atom_site_refinement_flags_adp
_atom_site_refinement_flags_occupancy
_atom_site_disorder_assembly
_atom_site_disorder_group
Bi1 Bi 0.50212(3) 0.53096(2) 0.65461(2) 0.01539(8) Uani 1 1 d D . . . .
I1 I 0.628(3) 0.458(2) 0.8093(13) 0.0207(5) Uani 0.107 1 d D . P A 2
I2 I 0.363(4) 0.662(4) 0.776(3) 0.0219(3) Uani 0.045 1 d D . P A 2
I3 I 0.658(4) 0.722(4) 0.655(3) 0.0212(5) Uani 0.0528 1 d D . P A 2
I4 I 0.640(2) 0.370(2) 0.5126(15) 0.0178(12) Uani 0.4066 1 d . . P A 1
Br1 Br 0.6300(4) 0.4461(4) 0.7965(2) 0.0207(5) Uani 0.893 1 d . . P A 1
Br2 Br 0.3760(2) 0.6597(2) 0.76116(15) 0.0219(3) Uani 0.955 1 d . . P A 1
Br3 Br 0.6556(3) 0.7177(3) 0.64020(19) 0.0212(5) Uani 0.9472 1 d . . P A 1
Br4 Br 0.629(2) 0.376(2) 0.5228(15) 0.0178(12) Uani 0.5934 1 d D . P A 2
Br5 Br 0.35330(7) 0.34734(6) 0.68073(6) 0.02105(19) Uani 1 1 d . . . . .
N1 N 0.4724(5) 0.0362(5) 0.6073(4) 0.0189(15) Uani 1 1 d . . . . .
N2 N 0.5458(6) 0.0657(5) 0.7940(4) 0.0190(16) Uani 1 1 d . . . . .
C1 C 0.4326(7) -0.0680(6) 0.6351(5) 0.0196(19) Uani 1 1 d . . . . .
H1 H 0.4802 -0.1208 0.6667 0.024 Uiso 1 1 calc R U . . .
C2 C 0.3228(7) -0.0963(7) 0.6169(6) 0.0214(19) Uani 1 1 d . . . . .
H2 H 0.2942 -0.1667 0.6394 0.026 Uiso 1 1 calc R U . . .
C3 C 0.2543(7) -0.0242(7) 0.5667(5) 0.0208(18) Uani 1 1 d . . . . .
C4 C 0.2988(7) 0.0792(7) 0.5368(6) 0.024(2) Uani 1 1 d . . . . .
H4 H 0.2538 0.1300 0.5009 0.029 Uiso 1 1 calc R U . . .
C5 C 0.4062(7) 0.1091(6) 0.5580(5) 0.021(2) Uani 1 1 d . . . . .
H5 H 0.4346 0.1810 0.5383 0.026 Uiso 1 1 calc R U . . .
C6 C 0.1370(7) -0.0575(7) 0.5450(6) 0.031(2) Uani 1 1 d . . . . .
H6A H 0.1324 -0.1416 0.5363 0.046 Uiso 1 1 calc R U . . .
H6B H 0.1109 -0.0182 0.4899 0.046 Uiso 1 1 calc R U . . .
H6C H 0.0907 -0.0348 0.5944 0.046 Uiso 1 1 calc R U . . .
C7 C 0.5861(6) 0.0703(7) 0.6335(5) 0.0215(19) Uani 1 1 d . . . . .
H7A H 0.6162 0.1192 0.5858 0.026 Uiso 1 1 calc R U . . .
H7B H 0.6329 0.0002 0.6397 0.026 Uiso 1 1 calc R U . . .
C8 C 0.5911(7) 0.1363(6) 0.7207(5) 0.0196(19) Uani 1 1 d . . . . .
H8A H 0.6690 0.1572 0.7365 0.023 Uiso 1 1 calc R U . . .
H8B H 0.5479 0.2088 0.7136 0.023 Uiso 1 1 calc R U . . .
C9 C 0.6039(7) -0.0223(7) 0.8303(5) 0.0206(18) Uani 1 1 d . . . . .
H9 H 0.6788 -0.0322 0.8146 0.025 Uiso 1 1 calc R U . . .
C10 C 0.5600(7) -0.0981(7) 0.8886(6) 0.024(2) Uani 1 1 d . . . . .
H10 H 0.6030 -0.1609 0.9118 0.029 Uiso 1 1 calc R U . . .
C11 C 0.4514(7) -0.0829(7) 0.9142(5) 0.026(2) Uani 1 1 d . . . . .
C12 C 0.3935(7) 0.0123(7) 0.8780(6) 0.025(2) Uani 1 1 d . . . . .
H12 H 0.3201 0.0273 0.8955 0.030 Uiso 1 1 calc R U . . .
C13 C 0.4417(7) 0.0845(7) 0.8173(6) 0.025(2) Uani 1 1 d . . . . .
H13 H 0.4008 0.1477 0.7921 0.030 Uiso 1 1 calc R U . . .
C14 C 0.3981(7) -0.1664(7) 0.9757(6) 0.026(2) Uani 1 1 d . . . . .
H14A H 0.3406 -0.1264 1.0083 0.040 Uiso 1 1 calc R U . . .
H14B H 0.4542 -0.1974 1.0185 0.040 Uiso 1 1 calc R U . . .
H14C H 0.3647 -0.2300 0.9406 0.040 Uiso 1 1 calc R U . . .

loop_
_atom_site_aniso_label
_atom_site_aniso_U_11
_atom_site_aniso_U_22
_atom_site_aniso_U_33
_atom_site_aniso_U_23
_atom_site_aniso_U_13
_atom_site_aniso_U_12
Bi1 0.01453(16) 0.01516(15) 0.01651(16) 0.00020(13) 0.00093(12) -0.00009(13)
I1 0.0188(5) 0.0224(11) 0.0207(12) -0.0006(8) -0.0019(10) 0.0010(7)
I2 0.0264(10) 0.0189(4) 0.0210(11) 0.0000(6) 0.0089(6) 0.0054(5)
I3 0.0192(5) 0.0197(5) 0.0244(14) 0.0040(8) -0.0023(9) -0.0030(4)
I4 0.020(3) 0.0216(18) 0.012(4) -0.0036(18) 0.006(2) 0.0014(16)
Br1 0.0188(5) 0.0224(11) 0.0207(12) -0.0006(8) -0.0019(10) 0.0010(7)
Br2 0.0264(10) 0.0189(4) 0.0210(11) 0.0000(6) 0.0089(6) 0.0054(5)
Br3 0.0192(5) 0.0197(5) 0.0244(14) 0.0040(8) -0.0023(9) -0.0030(4)
Br4 0.020(3) 0.0216(18) 0.012(4) -0.0036(18) 0.006(2) 0.0014(16)
Br5 0.0172(4) 0.0174(4) 0.0287(5) 0.0011(3) 0.0019(4) -0.0024(3)
N1 0.019(4) 0.018(4) 0.019(4) -0.004(3) 0.001(3) 0.003(3)
N2 0.020(4) 0.018(4) 0.019(4) -0.003(3) 0.000(3) 0.001(3)
C1 0.028(5) 0.013(4) 0.018(5) 0.006(3) 0.005(4) 0.003(4)
C2 0.023(5) 0.018(4) 0.024(5) 0.001(3) 0.009(4) -0.004(4)
C3 0.015(4) 0.030(5) 0.018(5) -0.005(4) 0.002(4) -0.003(4)
C4 0.033(6) 0.024(5) 0.015(5) -0.006(3) 0.002(4) 0.008(4)
C5 0.037(6) 0.012(4) 0.016(5) -0.005(3) 0.002(4) 0.002(4)
C6 0.022(5) 0.043(6) 0.028(6) -0.003(4) 0.004(4) -0.006(4)
C7 0.014(5) 0.038(5) 0.012(4) -0.001(4) 0.001(4) -0.003(4)
C8 0.015(4) 0.018(4) 0.026(5) 0.003(3) 0.001(4) -0.005(4)
C9 0.019(5) 0.029(5) 0.014(4) -0.004(4) 0.000(4) 0.002(4)
C10 0.020(5) 0.030(5) 0.024(5) 0.007(4) 0.001(4) -0.005(4)
C11 0.032(6) 0.031(5) 0.014(5) -0.005(4) -0.012(4) -0.010(4)
C12 0.022(5) 0.035(5) 0.017(5) -0.003(4) 0.003(4) 0.000(4)
C13 0.022(5) 0.023(5) 0.028(6) -0.012(4) -0.005(4) 0.012(4)
C14 0.024(5) 0.033(5) 0.023(5) 0.002(4) 0.002(4) -0.006(4)

loop_
_atom_type_symbol
_atom_type_description
_atom_type_scat_dispersion_real
_atom_type_scat_dispersion_imag
_atom_type_scat_source
C C 0.0033 0.0016 'International Tables Vol C Tables 4.2.6.8 and 6.1.1.4'
H H 0.0000 0.0000 'International Tables Vol C Tables 4.2.6.8 and 6.1.1.4'
Bi Bi -4.1077 10.2566 'International Tables Vol C Tables 4.2.6.8 and 6.1.1.4'
Br Br -0.2901 2.4595 'International Tables Vol C Tables 4.2.6.8 and 6.1.1.4'
I I -0.4742 1.8119 'International Tables Vol C Tables 4.2.6.8 and 6.1.1.4'
N N 0.0061 0.0033 'International Tables Vol C Tables 4.2.6.8 and 6.1.1.4'

loop_
_geom_angle_atom_site_label_1
_geom_angle_atom_site_label_2
_geom_angle_atom_site_label_3
_geom_angle
_geom_angle_site_symmetry_1
_geom_angle_site_symmetry_3
_geom_angle_publ_flag
I1 Bi1 I2 87.2(11) . . ?
I1 Bi1 I3 84.2(13) . . ?
I1 Bi1 Br4 94.7(7) . . ?
I1 Bi1 Br4 176.8(9) . 3_666 ?
I2 Bi1 Br4 93.5(10) . 3_666 ?
I2 Bi1 Br4 174.4(11) . . ?
I3 Bi1 I2 89.7(16) . . ?
I3 Bi1 Br4 95.8(13) . . ?
I3 Bi1 Br4 92.7(11) . 3_666 ?
I4 Bi1 I4 88.2(5) 3_666 . ?
Br1 Bi1 I4 90.7(5) . . ?
Br1 Bi1 I4 178.4(4) . 3_666 ?
Br1 Bi1 Br3 88.94(15) . . ?
Br1 Bi1 Br5 88.07(13) . . ?
Br2 Bi1 I4 175.4(5) . . ?
Br2 Bi1 I4 88.0(3) . 3_666 ?
Br2 Bi1 Br1 93.13(10) . . ?
Br2 Bi1 Br3 90.70(11) . . ?
Br2 Bi1 Br5 87.37(7) . . ?
Br3 Bi1 I4 91.8(5) . . ?
Br3 Bi1 I4 90.0(5) . 3_666 ?
Br4 Bi1 Br4 84.9(6) . 3_666 ?
Br5 Bi1 I1 89.2(7) . . ?
Br5 Bi1 I2 85.4(10) . . ?
Br5 Bi1 I3 171.9(9) . . ?
Br5 Bi1 I4 90.3(5) . . ?
Br5 Bi1 I4 93.1(5) . 3_666 ?
Br5 Bi1 Br3 176.35(6) . . ?
Br5 Bi1 Br4 89.4(5) . . ?
Br5 Bi1 Br4 94.0(5) . 3_666 ?
Bi1 I4 Bi1 91.8(5) 3_666 . ?
Bi1 Br4 Bi1 95.1(6) . 3_666 ?
C1 N1 C7 119.6(7) . . ?
C5 N1 C1 120.3(7) . . ?
C5 N1 C7 120.1(7) . . ?
C9 N2 C8 120.8(7) . . ?
C13 N2 C8 118.8(7) . . ?
C13 N2 C9 120.1(7) . . ?
N1 C1 H1 120.2 . . ?
N1 C1 C2 119.7(7) . . ?
C2 C1 H1 120.2 . . ?
C1 C2 H2 119.5 . . ?
C3 C2 C1 121.0(7) . . ?
C3 C2 H2 119.5 . . ?
C2 C3 C4 117.6(8) . . ?
C2 C3 C6 120.5(7) . . ?
C4 C3 C6 121.9(8) . . ?
C3 C4 H4 119.4 . . ?
C5 C4 C3 121.2(8) . . ?
C5 C4 H4 119.4 . . ?
N1 C5 C4 120.1(7) . . ?
N1 C5 H5 119.9 . . ?
C4 C5 H5 119.9 . . ?
C3 C6 H6A 109.5 . . ?
C3 C6 H6B 109.5 . . ?
C3 C6 H6C 109.5 . . ?
H6A C6 H6B 109.5 . . ?
H6A C6 H6C 109.5 . . ?
H6B C6 H6C 109.5 . . ?
N1 C7 H7A 109.3 . . ?
N1 C7 H7B 109.3 . . ?
N1 C7 C8 111.8(7) . . ?
H7A C7 H7B 107.9 . . ?
C8 C7 H7A 109.3 . . ?
C8 C7 H7B 109.3 . . ?
N2 C8 C7 110.8(6) . . ?
N2 C8 H8A 109.5 . . ?
N2 C8 H8B 109.5 . . ?
C7 C8 H8A 109.5 . . ?
C7 C8 H8B 109.5 . . ?
H8A C8 H8B 108.1 . . ?
N2 C9 H9 118.8 . . ?
N2 C9 C10 122.5(8) . . ?
C10 C9 H9 118.8 . . ?
C9 C10 H10 120.2 . . ?
C9 C10 C11 119.5(8) . . ?
C11 C10 H10 120.2 . . ?
C10 C11 C12 117.0(8) . . ?
C10 C11 C14 121.5(8) . . ?
C12 C11 C14 121.5(8) . . ?
C11 C12 H12 119.6 . . ?
C13 C12 C11 120.8(8) . . ?
C13 C12 H12 119.6 . . ?
N2 C13 C12 120.0(8) . . ?
N2 C13 H13 120.0 . . ?
C12 C13 H13 120.0 . . ?
C11 C14 H14A 109.5 . . ?
C11 C14 H14B 109.5 . . ?
C11 C14 H14C 109.5 . . ?
H14A C14 H14B 109.5 . . ?
H14A C14 H14C 109.5 . . ?
H14B C14 H14C 109.5 . . ?

loop_
_geom_bond_atom_site_label_1
_geom_bond_atom_site_label_2
_geom_bond_distance
_geom_bond_site_symmetry_2
_geom_bond_publ_flag
Bi1 I1 2.840(17) . ?
Bi1 I2 2.943(18) . ?
Bi1 I3 2.90(2) . ?
Bi1 I4 3.318(14) . ?
Bi1 I4 3.18(3) 3_666 ?
Bi1 Br1 2.751(3) . ?
Bi1 Br2 2.6946(12) . ?
Bi1 Br3 2.8581(18) . ?
Bi1 Br4 3.22(3) 3_666 ?
Bi1 Br4 3.113(15) . ?
Bi1 Br5 2.8170(8) . ?
I4 Bi1 3.18(3) 3_666 ?
Br4 Bi1 3.22(3) 3_666 ?
N1 C1 1.366(9) . ?
N1 C5 1.357(10) . ?
N1 C7 1.466(9) . ?
N2 C8 1.487(10) . ?
N2 C9 1.338(9) . ?
N2 C13 1.336(10) . ?
C1 H1 0.9500 . ?
C1 C2 1.382(11) . ?
C2 H2 0.9500 . ?
C2 C3 1.374(11) . ?
C3 C4 1.391(11) . ?
C3 C6 1.490(10) . ?
C4 H4 0.9500 . ?
C4 C5 1.367(11) . ?
C5 H5 0.9500 . ?
C6 H6A 0.9800 . ?
C6 H6B 0.9800 . ?
C6 H6C 0.9800 . ?
C7 H7A 0.9900 . ?
C7 H7B 0.9900 . ?
C7 C8 1.507(10) . ?
C8 H8A 0.9900 . ?
C8 H8B 0.9900 . ?
C9 H9 0.9500 . ?
C9 C10 1.358(11) . ?
C10 H10 0.9500 . ?
C10 C11 1.392(11) . ?
C11 C12 1.400(11) . ?
C11 C14 1.494(11) . ?
C12 H12 0.9500 . ?
C12 C13 1.378(11) . ?
C13 H13 0.9500 . ?
C14 H14A 0.9800 . ?
C14 H14B 0.9800 . ?
C14 H14C 0.9800 . ?

loop_
_geom_torsion_atom_site_label_1
_geom_torsion_atom_site_label_2
_geom_torsion_atom_site_label_3
_geom_torsion_atom_site_label_4
_geom_torsion
_geom_torsion_site_symmetry_1
_geom_torsion_site_symmetry_2
_geom_torsion_site_symmetry_3
_geom_torsion_site_symmetry_4
_geom_torsion_publ_flag
N1 C1 C2 C3 3.8(12) . . . . ?
N1 C7 C8 N2 58.6(9) . . . . ?
N2 C9 C10 C11 -1.8(13) . . . . ?
C1 N1 C5 C4 0.8(11) . . . . ?
C1 N1 C7 C8 -90.2(9) . . . . ?
C1 C2 C3 C4 -1.4(12) . . . . ?
C1 C2 C3 C6 177.9(8) . . . . ?
C2 C3 C4 C5 -1.3(12) . . . . ?
C3 C4 C5 N1 1.6(12) . . . . ?
C5 N1 C1 C2 -3.5(12) . . . . ?
C5 N1 C7 C8 87.9(9) . . . . ?
C6 C3 C4 C5 179.4(8) . . . . ?
C7 N1 C1 C2 174.6(7) . . . . ?
C7 N1 C5 C4 -177.3(7) . . . . ?
C8 N2 C9 C10 -171.1(8) . . . . ?
C8 N2 C13 C12 172.9(7) . . . . ?
C9 N2 C8 C7 74.5(9) . . . . ?
C9 N2 C13 C12 -0.9(12) . . . . ?
C9 C10 C11 C12 -0.6(12) . . . . ?
C9 C10 C11 C14 177.8(8) . . . . ?
C10 C11 C12 C13 2.3(12) . . . . ?
C11 C12 C13 N2 -1.6(12) . . . . ?
C13 N2 C8 C7 -99.2(8) . . . . ?
C13 N2 C9 C10 2.6(12) . . . . ?
C14 C11 C12 C13 -176.1(8) . . . . ?
